data_7061666
loop_
_publ_author_name
'Zhang, Xiya'
'Lin, Xiangyang'

_publ_section_title
;
 Simple methods for the introduction of nitrate ester, amino and
 diazo-oxide substituents into dinitromethylpyrazole
;
_journal_issue 29
_journal_name_full 'New Journal of Chemistry'
_journal_page_first 14186
_journal_page_last 14191
_journal_paper_doi 10.1039/D2NJ02078E
_journal_volume 46
_journal_year 2022
_chemical_formula_moiety 'C4 H2 N7 O8, H2 O, H4 N'
_chemical_formula_sum 'C4 H8 N8 O9'
_chemical_formula_weight 312.157
_space_group_crystal_system monoclinic
_space_group_IT_number 14
_space_group_name_Hall '-P 2ybc'
_space_group_name_H-M_alt 'P 1 21/c 1'
_symmetry_Int_Tables_number 14
_audit_creation_date 2022-06-06
_audit_creation_method
;
Olex2 1.5
(compiled 2021.08.20 svn.r13c46975 for OlexSys, GUI svn.r6394)
;
_audit_update_record
;
2022-06-06 deposited with the CCDC.	2022-06-24 downloaded from the CCDC.
;
_cell_angle_alpha 90
_cell_angle_beta 100.161(6)
_cell_angle_gamma 90
_cell_formula_units_Z 4
_cell_length_a 10.9418(19)
_cell_length_b 15.988(3)
_cell_length_c 6.7678(10)
_cell_measurement_reflns_used 2137
_cell_measurement_temperature 170
_cell_measurement_theta_max 25.688
_cell_measurement_theta_min 2.281
_cell_volume 1165.4(3)
_computing_cell_refinement 'SAINT V8.40A (Bruker, 2016)'
_computing_data_reduction 'SAINT V8.40A (Bruker, 2016)'
_computing_molecular_graphics 'Olex2 1.5 (Dolomanov et al., 2009)'
_computing_publication_material 'Olex2 1.5 (Dolomanov et al., 2009)'
_computing_structure_refinement 'olex2.refine 1.5-dev (Bourhis et al., 2015)'
_computing_structure_solution 'ShelXT (Sheldrick, 2015)'
_diffrn_ambient_temperature 170.00
_diffrn_measured_fraction_theta_full 0.9881
_diffrn_measured_fraction_theta_max 0.9853
_diffrn_measurement_device_type 'D8 VENTURE'
_diffrn_measurement_method '\f and \w scans'
_diffrn_radiation_type 'Mo K\a'
_diffrn_radiation_wavelength 0.71073
_diffrn_reflns_av_R_equivalents 0.0733
_diffrn_reflns_av_unetI/netI 0.0616
_diffrn_reflns_Laue_measured_fraction_full 0.9881
_diffrn_reflns_Laue_measured_fraction_max 0.9853
_diffrn_reflns_limit_h_max 11
_diffrn_reflns_limit_h_min -13
_diffrn_reflns_limit_k_max 19
_diffrn_reflns_limit_k_min -19
_diffrn_reflns_limit_l_max 7
_diffrn_reflns_limit_l_min -8
_diffrn_reflns_number 11341
_diffrn_reflns_point_group_measured_fraction_full 0.9881
_diffrn_reflns_point_group_measured_fraction_max 0.9853
_diffrn_reflns_theta_full 25.2417
_diffrn_reflns_theta_max 26.03
_diffrn_reflns_theta_min 2.28
_exptl_absorpt_coefficient_mu 0.172
_exptl_absorpt_correction_T_max 0.7453
_exptl_absorpt_correction_T_min 0.6758
_exptl_absorpt_correction_type multi-scan
_exptl_absorpt_process_details
'SADABS-2016/2 (Bruker,2016/2) was used for absorption correction. wR2(int) was 0.1127 before and 0.0677 after correction. The Ratio of minimum to maximum transmission is 0.9067. The \l/2 correction factor is Not present.'
_exptl_crystal_colour colourless
_exptl_crystal_colour_primary colourless
_exptl_crystal_density_diffrn 1.779
_exptl_crystal_description block
_exptl_crystal_F_000 640.681
_exptl_crystal_size_max 0.15
_exptl_crystal_size_mid 0.08
_exptl_crystal_size_min 0.05
_refine_diff_density_max 0.4097
_refine_diff_density_min -0.5242
_refine_diff_density_rms 0.1191
_refine_ls_d_res_high 0.8096
_refine_ls_d_res_low 8.9324
_refine_ls_goodness_of_fit_ref 1.1145
_refine_ls_hydrogen_treatment mixed
_refine_ls_matrix_type full
_refine_ls_number_constraints 0
_refine_ls_number_parameters 262
_refine_ls_number_reflns 2274
_refine_ls_number_restraints 9
_refine_ls_restrained_S_all 1.1120
_refine_ls_R_factor_all 0.0801
_refine_ls_R_factor_gt 0.0406
_refine_ls_shift/su_max -0.0009
_refine_ls_shift/su_mean 0.0001
_refine_ls_structure_factor_coef Fsqd
_refine_ls_weighting_details 'w=1/[\s^2^(Fo^2^)+(0.0040P)^2^] where P=(Fo^2^+2Fc^2^)/3'
_refine_ls_weighting_scheme calc
_refine_ls_wR_factor_gt 0.0490
_refine_ls_wR_factor_ref 0.0604
_reflns_Friedel_coverage 0.0
_reflns_limit_h_max 13
_reflns_limit_h_min -13
_reflns_limit_k_max 19
_reflns_limit_k_min 0
_reflns_limit_l_max 8
_reflns_limit_l_min 0
_reflns_number_gt 1542
_reflns_number_total 2274
_reflns_threshold_expression I>=2u(I)
_cod_data_source_file d2nj02078e2.cif
_cod_data_source_block 2
_cod_database_code 7061666
_olex2_refinement_description
;
1. Rigid body (RIGU) restrains
 N5, H5a, H5b
 with sigma for 1-2 distances of 0.004 and sigma for 1-3 distances of 0.004
;
_olex2_submission_special_instructions 'No special instructions were received'

loop_
_space_group_symop_id
_space_group_symop_operation_xyz
1 x,y,z
2 -x,y+1/2,-z+1/2
3 -x,-y,-z
4 x,-y-1/2,z-1/2

loop_
_atom_site_label
_atom_site_type_symbol
_atom_site_fract_x
_atom_site_fract_y
_atom_site_fract_z
_atom_site_U_iso_or_equiv
_atom_site_adp_type
_atom_site_occupancy
_atom_site_refinement_flags_posn
_atom_site_refinement_flags_adp
O5 O 0.07399(13) 0.30962(8) 0.3159(2) 0.0280(4) Uani 1.000000 . .
O6 O 0.23193(14) 0.24327(8) 0.2388(2) 0.0289(4) Uani 1.000000 . .
O4 O 0.11692(14) 0.46688(8) 0.4244(2) 0.0316(4) Uani 1.000000 . .
O1 O 0.70217(13) 0.30246(8) 0.5943(2) 0.0316(4) Uani 1.000000 . .
O3 O 0.29163(14) 0.51492(8) 0.3627(2) 0.0296(4) Uani 1.000000 . .
O7 O 0.21815(14) 0.42610(8) -0.0616(2) 0.0292(4) Uani 1.000000 . .
O2 O 0.77741(14) 0.34317(9) 0.3357(2) 0.0342(4) Uani 1.000000 . .
O8 O 0.37351(14) 0.43352(9) -0.2234(2) 0.0340(4) Uani 1.000000 . .
N3 N 0.37726(16) 0.37129(9) 0.2790(2) 0.0199(4) Uani 1.000000 . .
N2 N 0.47497(16) 0.34813(9) 0.4134(2) 0.0209(4) Uani 1.000000 . .
O9 O -0.0884(2) 0.41591(17) 1.0346(3) 0.0451(6) Uani 1.000000 . .
N8 N 0.18530(16) 0.30777(10) 0.2950(2) 0.0203(4) Uani 1.000000 . .
N6 N 0.21973(17) 0.45613(10) 0.3750(2) 0.0218(4) Uani 1.000000 . .
N1 N 0.69076(17) 0.33000(10) 0.4236(3) 0.0232(4) Uani 1.000000 . .
N4 N 0.32952(18) 0.41733(10) -0.0724(2) 0.0238(4) Uani 1.000000 . .
N7 N -0.0124(3) 0.36081(19) 0.6819(5) 0.0262(6) Uani 1.000000 . .
N5 N 0.6115(2) 0.38567(12) -0.0253(3) 0.0297(5) Uani 1.000000 . U
H5a H 0.699(2) 0.3739(15) 0.006(3) 0.044(8) Uani 1.000000 . U
H5b H 0.568(2) 0.4020(16) -0.168(4) 0.057(8) Uani 1.000000 . U
C1 C 0.26063(19) 0.37682(11) 0.3322(3) 0.0200(5) Uani 1.000000 . .
C4 C 0.56995(19) 0.35016(11) 0.3173(3) 0.0200(5) Uani 1.000000 . .
C2 C 0.4111(2) 0.38808(11) 0.0950(3) 0.0207(5) Uani 1.000000 . .
C3 C 0.5388(2) 0.37557(11) 0.1120(3) 0.0206(5) Uani 1.000000 . .
H7a H 0.033(4) 0.309(2) 0.712(5) 0.082(12) Uani 1.000000 . .
H7b H 0.037(3) 0.399(2) 0.619(5) 0.074(12) Uani 1.000000 . .
H7c H -0.035(3) 0.3852(14) 0.803(4) 0.048(9) Uani 1.000000 . .
H7d H -0.077(3) 0.345(2) 0.577(6) 0.089(13) Uani 1.000000 . .
H9a H -0.101(4) 0.4707(19) 1.066(5) 0.110(17) Uani 1.000000 . .
H9b H -0.038(3) 0.398(2) 1.154(5) 0.088(14) Uani 1.000000 . .

loop_
_atom_site_aniso_label
_atom_site_aniso_U_11
_atom_site_aniso_U_22
_atom_site_aniso_U_33
_atom_site_aniso_U_12
_atom_site_aniso_U_13
_atom_site_aniso_U_23
O5 0.0204(9) 0.0278(8) 0.0359(9) -0.0068(7) 0.0058(7) -0.0021(7)
O6 0.0303(10) 0.0196(8) 0.0376(9) -0.0018(7) 0.0084(8) -0.0055(7)
O4 0.0289(10) 0.0247(8) 0.0442(10) 0.0059(7) 0.0150(8) 0.0017(7)
O1 0.0268(10) 0.0308(8) 0.0332(9) -0.0006(7) -0.0056(7) 0.0063(7)
O3 0.0387(11) 0.0205(8) 0.0317(9) -0.0076(7) 0.0120(8) -0.0017(7)
O7 0.0233(10) 0.0352(9) 0.0266(9) 0.0051(7) -0.0019(7) -0.0013(7)
O2 0.0189(10) 0.0498(10) 0.0333(9) -0.0007(8) 0.0028(8) -0.0084(7)
O8 0.0388(11) 0.0428(9) 0.0202(8) 0.0041(8) 0.0049(8) 0.0044(7)
N3 0.0147(11) 0.0256(10) 0.0199(9) 0.0006(8) 0.0043(8) -0.0002(7)
N2 0.0183(11) 0.0253(9) 0.0193(10) 0.0000(8) 0.0036(8) 0.0003(8)
O9 0.0502(15) 0.0567(15) 0.0297(12) 0.0194(13) 0.0105(11) 0.0049(12)
N8 0.0194(12) 0.0199(10) 0.0217(9) -0.0020(8) 0.0037(8) -0.0004(8)
N6 0.0246(12) 0.0200(10) 0.0211(9) 0.0008(9) 0.0048(8) 0.0016(7)
N1 0.0194(12) 0.0241(10) 0.0251(10) 0.0005(8) 0.0015(9) -0.0040(8)
N4 0.0274(13) 0.0245(10) 0.0179(10) 0.0022(9) 0.0001(9) -0.0013(8)
N7 0.0247(17) 0.0279(15) 0.0255(15) 0.0037(12) 0.0034(13) -0.0018(13)
N5 0.0280(15) 0.0357(12) 0.0287(12) 0.0020(11) 0.0143(12) 0.0026(9)
H5a 0.033(5) 0.075(19) 0.028(12) 0.011(3) 0.014(3) -0.002(9)
H5b 0.043(13) 0.09(2) 0.036(6) 0.008(9) 0.010(4) 0.017(5)
C1 0.0181(13) 0.0169(10) 0.0248(12) -0.0002(9) 0.0032(10) -0.0001(9)
C4 0.0158(13) 0.0233(11) 0.0201(11) -0.0010(9) 0.0013(10) -0.0008(9)
C2 0.0205(13) 0.0239(11) 0.0174(11) 0.0019(10) 0.0022(10) -0.0000(9)
C3 0.0211(14) 0.0215(11) 0.0200(12) 0.0007(9) 0.0059(10) -0.0002(9)
H7a 0.12(4) 0.08(3) 0.05(2) -0.00(2) 0.03(2) -0.03(2)
H7b 0.08(3) 0.09(3) 0.06(2) -0.03(2) 0.04(2) 0.01(2)
H7c 0.10(3) 0.036(17) 0.012(15) 0.012(15) 0.007(16) -0.012(13)
H7d 0.09(3) 0.09(3) 0.08(3) -0.00(3) 0.01(2) -0.02(2)
H9a 0.21(5) 0.05(2) 0.04(2) -0.03(3) -0.04(2) 0.01(2)
H9b 0.09(3) 0.12(4) 0.04(2) -0.00(2) -0.01(2) 0.02(2)

loop_
_atom_type_symbol
_atom_type_scat_dispersion_real
_atom_type_scat_dispersion_imag
_atom_type_scat_source
_atom_type_scat_dispersion_source
C 0.00347 0.00161 'NoSpherA2: Chem.Sci. 2021, DOI:10.1039/D0SC05526C' 'Henke, Gullikson and Davis, At. Data and Nucl. Data Tables, 1993, 54, 2'
H 0.00000 0.00000 'NoSpherA2: Chem.Sci. 2021, DOI:10.1039/D0SC05526C' 'Henke, Gullikson and Davis, At. Data and Nucl. Data Tables, 1993, 54, 2'
N 0.00653 0.00323 'NoSpherA2: Chem.Sci. 2021, DOI:10.1039/D0SC05526C' 'Henke, Gullikson and Davis, At. Data and Nucl. Data Tables, 1993, 54, 2'
O 0.01158 0.00611 'NoSpherA2: Chem.Sci. 2021, DOI:10.1039/D0SC05526C' 'Henke, Gullikson and Davis, At. Data and Nucl. Data Tables, 1993, 54, 2'

loop_
_geom_angle_atom_site_label_1
_geom_angle_atom_site_label_2
_geom_angle_atom_site_label_3
_geom_angle
_geom_angle_site_symmetry_1
_geom_angle_site_symmetry_3
_geom_angle_publ_flag
C1 N3 N2 120.41(16) . . ?
C2 N3 N2 111.02(16) . . ?
C2 N3 C1 128.57(17) . . ?
C4 N2 N3 105.34(16) . . ?
H9b O9 H9a 100(3) . . ?
O6 N8 O5 121.06(16) . . ?
C1 N8 O5 121.64(16) . . ?
C1 N8 O6 117.29(17) . . ?
O3 N6 O4 122.00(16) . . ?
C1 N6 O4 121.49(17) . . ?
C1 N6 O3 116.51(17) . . ?
O2 N1 O1 124.28(18) . . ?
C4 N1 O1 119.30(17) . . ?
C4 N1 O2 116.40(17) . . ?
O8 N4 O7 123.82(18) . . ?
C2 N4 O7 118.97(16) . . ?
C2 N4 O8 117.21(18) . . ?
H7b N7 H7a 110(3) . . ?
H7c N7 H7a 111(2) . . ?
H7c N7 H7b 111(2) . . ?
H7d N7 H7a 102(3) . . ?
H7d N7 H7b 104(3) . . ?
H7d N7 H7c 118(3) . . ?
H5b N5 H5a 122(2) . . ?
C3 N5 H5a 120.9(14) . . ?
C3 N5 H5b 116.9(14) . . ?
N8 C1 N3 116.76(16) . . ?
N6 C1 N3 117.12(16) . . ?
N6 C1 N8 124.44(18) . . ?
N1 C4 N2 119.09(18) . . ?
C3 C4 N2 114.34(18) . . ?
C3 C4 N1 126.55(18) . . ?
N4 C2 N3 124.14(18) . . ?
C3 C2 N3 108.66(17) . . ?
C3 C2 N4 127.09(17) . . ?
C4 C3 N5 129.9(2) . . ?
C2 C3 N5 129.5(2) . . ?
C2 C3 C4 100.63(16) . . ?

loop_
_geom_bond_atom_site_label_1
_geom_bond_atom_site_label_2
_geom_bond_distance
_geom_bond_site_symmetry_2
_geom_bond_publ_flag
O5 N8 1.251(2) . ?
O6 N8 1.2396(18) . ?
O4 N6 1.241(2) . ?
O1 N1 1.222(2) . ?
O3 N6 1.2378(19) . ?
O7 N4 1.242(2) . ?
O2 N1 1.223(2) . ?
O8 N4 1.2312(19) . ?
N3 N2 1.328(2) . ?
N3 C1 1.388(2) . ?
N3 C2 1.387(2) . ?
N2 C4 1.320(2) . ?
O9 H9a 0.92(3) . ?
O9 H9b 0.94(3) . ?
N8 C1 1.374(2) . ?
N6 C1 1.392(2) . ?
N1 C4 1.426(3) . ?
N4 C2 1.393(2) . ?
N7 H7a 0.97(3) . ?
N7 H7b 0.97(3) . ?
N7 H7c 0.98(2) . ?
N7 H7d 0.94(3) . ?
N5 H5a 0.96(2) . ?
N5 H5b 1.03(2) . ?
N5 C3 1.336(3) . ?
C4 C3 1.430(2) . ?
C2 C3 1.396(3) . ?

loop_
_geom_hbond_atom_site_label_D
_geom_hbond_atom_site_label_H
_geom_hbond_atom_site_label_A
_geom_hbond_distance_DH
_geom_hbond_distance_HA
_geom_hbond_distance_DA
_geom_hbond_angle_DHA
_geom_hbond_site_symmetry_A
N7 H7c O9 0.98(2) 1.83(3) 2.805(4) 172(2) .

loop_
_geom_torsion_atom_site_label_1
_geom_torsion_atom_site_label_2
_geom_torsion_atom_site_label_3
_geom_torsion_atom_site_label_4
_geom_torsion
_geom_torsion_site_symmetry_1
_geom_torsion_site_symmetry_2
_geom_torsion_site_symmetry_3
_geom_torsion_site_symmetry_4
_geom_torsion_publ_flag
O5 N8 C1 N3 -171.72(17) . . . . ?
O5 N8 C1 N6 -7.0(2) . . . . ?
O6 N8 C1 N3 7.98(18) . . . . ?
O6 N8 C1 N6 172.75(15) . . . . ?
O4 N6 C1 N3 -179.75(17) . . . . ?
O4 N6 C1 N8 15.5(2) . . . . ?
O1 N1 C4 N2 8.00(18) . . . . ?
O1 N1 C4 C3 -173.92(16) . . . . ?
O3 N6 C1 N3 -0.36(19) . . . . ?
O3 N6 C1 N8 -165.07(15) . . . . ?
O7 N4 C2 N3 -3.07(19) . . . . ?
O7 N4 C2 C3 -178.94(16) . . . . ?
O2 N1 C4 N2 -170.88(16) . . . . ?
O2 N1 C4 C3 7.19(19) . . . . ?
O8 N4 C2 N3 176.49(15) . . . . ?
O8 N4 C2 C3 0.6(2) . . . . ?
N3 N2 C4 N1 178.59(13) . . . . ?
N3 N2 C4 C3 0.29(16) . . . . ?
N3 C2 C3 N5 -178.68(15) . . . . ?
N3 C2 C3 C4 0.57(16) . . . . ?
N2 C4 C3 N5 178.71(16) . . . . ?
N2 C4 C3 C2 -0.54(17) . . . . ?
N1 C4 C3 N5 0.5(2) . . . . ?
N1 C4 C3 C2 -178.7(2) . . . . ?
N4 C2 C3 N5 -2.3(2) . . . . ?
N4 C2 C3 C4 177.0(2) . . . . ?

loop_
_restr_rigu_atom_site_label_1
_restr_rigu_atom_site_label_2
_restr_rigu_target_weight_param
_restr_rigu_u13_diff
_restr_rigu_u23_diff
_restr_rigu_u33_diff
N5 H5a 0.004000 0.001585 -0.000142 -0.003007
N5 H5b 0.004000 -0.000783 0.000919 -0.000820
H5a H5b 0.004000 0.001865 -0.007833 -0.001075
